data_4086353
loop_
_publ_author_name
'O, Wylie W. N.'
'Kang, Xiaohui'
'Luo, Yi'
'Hou, Zhaomin'

_publ_section_title
;
 PNP-Ligated Heterometallic Rare-Earth/Ruthenium Hydride Complexes Bearing
 Phosphinophenyl and Phosphinomethyl Bridging Ligands
;
_journal_issue 4
_journal_name_full Organometallics
_journal_page_first 1030
_journal_page_last 1043
_journal_paper_doi 10.1021/om401216v
_journal_volume 33
_journal_year 2014
_chemical_formula_sum 'C54 H78 N2 P3 Ru Y'
_chemical_formula_weight 1038.07
_chemical_name_common PNP(iPr)Y(H)2Ru(C5Me5)PPh2(CH2tBuNC)
_chemical_name_systematic
; 
 ? 
;
_space_group_IT_number 2
_symmetry_cell_setting triclinic
_symmetry_space_group_name_Hall '-P 1'
_symmetry_space_group_name_H-M 'P -1'
_atom_sites_solution_hydrogens geom
_atom_sites_solution_primary direct
_atom_sites_solution_secondary difmap
_audit_creation_method SHELXL-97
_cell_angle_alpha 94.799(5)
_cell_angle_beta 95.935(4)
_cell_angle_gamma 99.340(5)
_cell_formula_units_Z 2
_cell_length_a 12.5301(12)
_cell_length_b 14.5762(15)
_cell_length_c 15.3222(14)
_cell_measurement_reflns_used 41199
_cell_measurement_temperature 163(2)
_cell_measurement_theta_max 25.17
_cell_measurement_theta_min 1.45
_cell_volume 2732.1(5)
_computing_cell_refinement 'APEX2 (Bruker, 2013); SAINT (Bruker, 2012)'
_computing_data_collection 'GIS (Bruker)'
_computing_data_reduction 'SAINT (Bruker, 2012); XPREP (Sheldrick, 2013)'
_computing_molecular_graphics 'Ortep-3 for Windows (Farrugia, 1997)'
_computing_publication_material 'WinGX publication routines (Farrugia, 1999)'
_computing_structure_refinement 'SHELXL-97 (Sheldrick, 1997)'
_computing_structure_solution 'SHELXS-97 (Sheldrick, 1990)'
_diffrn_ambient_temperature 163(2)
_diffrn_measured_fraction_theta_full 0.974
_diffrn_measured_fraction_theta_max 0.974
_diffrn_measurement_device_type 'Bruker D8 QUEST diffractometer with a CMOS area detector'
_diffrn_measurement_method 'phi and omega scans'
_diffrn_radiation_monochromator 'doubly curved silicon crystal'
_diffrn_radiation_source 'microfocus sealed tube'
_diffrn_radiation_type MoK\a
_diffrn_radiation_wavelength 0.71073
_diffrn_reflns_av_R_equivalents 0.1401
_diffrn_reflns_av_sigmaI/netI 0.1481
_diffrn_reflns_limit_h_max 14
_diffrn_reflns_limit_h_min -14
_diffrn_reflns_limit_k_max 17
_diffrn_reflns_limit_k_min -16
_diffrn_reflns_limit_l_max 18
_diffrn_reflns_limit_l_min -18
_diffrn_reflns_number 41199
_diffrn_reflns_theta_full 25.00
_diffrn_reflns_theta_max 25.00
_diffrn_reflns_theta_min 1.34
_exptl_absorpt_coefficient_mu 1.455
_exptl_absorpt_correction_T_max 0.9308
_exptl_absorpt_correction_T_min 0.7215
_exptl_absorpt_correction_type multi-scan
_exptl_absorpt_process_details 'Sheldrick, G. M. (2012) SADABS. Bruker AXS Inc., Madison, Wisconsin, USA.'
_exptl_crystal_colour yellow
_exptl_crystal_density_diffrn 1.262
_exptl_crystal_density_method 'not measured'
_exptl_crystal_description block
_exptl_crystal_F_000 1088
_exptl_crystal_size_max 0.24
_exptl_crystal_size_mid 0.19
_exptl_crystal_size_min 0.05
_refine_diff_density_max 0.902
_refine_diff_density_min -0.853
_refine_diff_density_rms 0.118
_refine_ls_extinction_method none
_refine_ls_goodness_of_fit_ref 1.020
_refine_ls_hydrogen_treatment mixed
_refine_ls_matrix_type full
_refine_ls_number_parameters 508
_refine_ls_number_reflns 9357
_refine_ls_number_restraints 0
_refine_ls_restrained_S_all 1.020
_refine_ls_R_factor_all 0.1496
_refine_ls_R_factor_gt 0.0641
_refine_ls_shift/su_max 0.003
_refine_ls_shift/su_mean 0.000
_refine_ls_structure_factor_coef Fsqd
_refine_ls_weighting_details 'calc w=1/[\s^2^(Fo^2^)+(0.0599P)^2^+2.4316P] where P=(Fo^2^+2Fc^2^)/3'
_refine_ls_weighting_scheme calc
_refine_ls_wR_factor_gt 0.1170
_refine_ls_wR_factor_ref 0.1449
_reflns_number_gt 5408
_reflns_number_total 9357
_reflns_threshold_expression >2sigma(I)
_cod_data_source_file om401216v_si_002.cif
_cod_data_source_block 8b-Y
_cod_depositor_comments
;
The following automatic conversions were performed:

'_symmetry_cell_setting' value 'Triclinic' changed to 'triclinic'
according to the built-in table from CIF Core dictionary named
'cif_core.dic' version 2.4.1 from 2010-06-29.

'_exptl_crystal_density_meas' value 'not measured' was changed to '?'
- the value is perceived as not measured.

Automatic conversion script
Id: cif_fix_values 4093 2015-10-18 17:28:56Z antanas 
;
_cod_database_code 4086353

loop_
_symmetry_equiv_pos_as_xyz
'x, y, z'
'-x, -y, -z'

loop_
_atom_site_label
_atom_site_type_symbol
_atom_site_fract_x
_atom_site_fract_y
_atom_site_fract_z
_atom_site_U_iso_or_equiv
_atom_site_adp_type
_atom_site_occupancy
_atom_site_symmetry_multiplicity
_atom_site_calc_flag
_atom_site_refinement_flags
_atom_site_disorder_assembly
_atom_site_disorder_group
C1 C 0.1393(5) 0.7100(5) 0.0737(4) 0.0340(18) Uani 1 1 d . . .
H1A H 0.0842 0.7458 0.0498 0.041 Uiso 1 1 calc R . .
H1B H 0.1307 0.6495 0.0370 0.041 Uiso 1 1 calc R . .
C2 C 0.1275(5) 0.6951(5) 0.1675(4) 0.0310(17) Uani 1 1 d . . .
C3 C -0.0239(6) 0.7750(6) 0.2142(4) 0.045(2) Uani 1 1 d . . .
C4 C -0.0738(5) 0.7700(6) 0.3001(4) 0.047(2) Uani 1 1 d . . .
H4A H -0.1013 0.7046 0.3076 0.070 Uiso 1 1 calc R . .
H4B H -0.1340 0.8054 0.2988 0.070 Uiso 1 1 calc R . .
H4C H -0.0183 0.7968 0.3495 0.070 Uiso 1 1 calc R . .
C5 C 0.0185(7) 0.8762(7) 0.2012(5) 0.068(3) Uani 1 1 d . . .
H5A H 0.0764 0.9029 0.2488 0.102 Uiso 1 1 calc R . .
H5B H -0.0411 0.9122 0.2021 0.102 Uiso 1 1 calc R . .
H5C H 0.0476 0.8789 0.1443 0.102 Uiso 1 1 calc R . .
C6 C -0.1084(6) 0.7259(8) 0.1387(5) 0.080(3) Uani 1 1 d . . .
H6A H -0.0772 0.7298 0.0828 0.120 Uiso 1 1 calc R . .
H6B H -0.1728 0.7562 0.1365 0.120 Uiso 1 1 calc R . .
H6C H -0.1294 0.6601 0.1484 0.120 Uiso 1 1 calc R . .
C7 C 0.2430(5) 0.8924(5) 0.0577(4) 0.0285(17) Uani 1 1 d . . .
C8 C 0.2827(5) 0.9696(5) 0.1202(4) 0.0353(18) Uani 1 1 d . . .
H8 H 0.3338 0.9635 0.1687 0.042 Uiso 1 1 calc R . .
C9 C 0.2487(6) 1.0544(6) 0.1122(5) 0.051(2) Uani 1 1 d . . .
H9 H 0.2757 1.1060 0.1552 0.061 Uiso 1 1 calc R . .
C10 C 0.1759(6) 1.0638(6) 0.0416(5) 0.051(2) Uani 1 1 d . . .
H10 H 0.1529 1.1222 0.0363 0.061 Uiso 1 1 calc R . .
C11 C 0.1356(6) 0.9910(6) -0.0211(5) 0.046(2) Uani 1 1 d . . .
H11 H 0.0851 0.9989 -0.0694 0.056 Uiso 1 1 calc R . .
C12 C 0.1688(5) 0.9057(6) -0.0141(4) 0.0367(19) Uani 1 1 d . . .
H12 H 0.1413 0.8553 -0.0583 0.044 Uiso 1 1 calc R . .
C13 C 0.3113(5) 0.7354(5) -0.0348(4) 0.0300(18) Uani 1 1 d . . .
C14 C 0.3355(5) 0.7919(6) -0.1016(4) 0.0383(19) Uani 1 1 d . . .
H14 H 0.3333 0.8569 -0.0932 0.046 Uiso 1 1 calc R . .
C15 C 0.3628(6) 0.7531(7) -0.1802(4) 0.054(2) Uani 1 1 d . . .
H15 H 0.3813 0.7924 -0.2247 0.065 Uiso 1 1 calc R . .
C16 C 0.3636(6) 0.6602(8) -0.1948(5) 0.059(3) Uani 1 1 d . . .
H16 H 0.3792 0.6344 -0.2501 0.071 Uiso 1 1 calc R . .
C17 C 0.3419(6) 0.6038(6) -0.1293(5) 0.054(2) Uani 1 1 d . . .
H17 H 0.3453 0.5391 -0.1383 0.064 Uiso 1 1 calc R . .
C18 C 0.3149(5) 0.6411(5) -0.0501(4) 0.0388(19) Uani 1 1 d . . .
H18 H 0.2985 0.6013 -0.0055 0.047 Uiso 1 1 calc R . .
C19 C 0.5684(5) 0.8085(5) 0.2760(4) 0.0267(16) Uani 1 1 d . . .
C20 C 0.5560(5) 0.8840(6) 0.2260(4) 0.0373(19) Uani 1 1 d . . .
C21 C 0.5543(5) 0.8522(7) 0.1361(4) 0.043(2) Uani 1 1 d . . .
C22 C 0.5646(5) 0.7565(7) 0.1298(4) 0.046(2) Uani 1 1 d . . .
C23 C 0.5734(5) 0.7285(5) 0.2173(4) 0.0303(17) Uani 1 1 d . . .
C24 C 0.5884(5) 0.8139(6) 0.3759(4) 0.044(2) Uani 1 1 d . . .
H24A H 0.6663 0.8339 0.3952 0.065 Uiso 1 1 calc R . .
H24B H 0.5641 0.7523 0.3950 0.065 Uiso 1 1 calc R . .
H24C H 0.5476 0.8591 0.4018 0.065 Uiso 1 1 calc R . .
C25 C 0.5607(6) 0.9828(5) 0.2640(5) 0.055(2) Uani 1 1 d . . .
H25A H 0.6369 1.0123 0.2811 0.083 Uiso 1 1 calc R . .
H25B H 0.5214 0.9832 0.3160 0.083 Uiso 1 1 calc R . .
H25C H 0.5269 1.0175 0.2198 0.083 Uiso 1 1 calc R . .
C26 C 0.5552(7) 0.9127(7) 0.0621(5) 0.074(3) Uani 1 1 d . . .
H26A H 0.6303 0.9420 0.0576 0.111 Uiso 1 1 calc R . .
H26B H 0.5113 0.9613 0.0734 0.111 Uiso 1 1 calc R . .
H26C H 0.5248 0.8745 0.0067 0.111 Uiso 1 1 calc R . .
C27 C 0.5799(6) 0.6956(7) 0.0472(5) 0.080(4) Uani 1 1 d . . .
H27A H 0.5430 0.7169 -0.0049 0.121 Uiso 1 1 calc R . .
H27B H 0.5487 0.6304 0.0521 0.121 Uiso 1 1 calc R . .
H27C H 0.6578 0.7006 0.0416 0.121 Uiso 1 1 calc R . .
C28 C 0.5960(6) 0.6356(6) 0.2442(5) 0.057(2) Uani 1 1 d . . .
H28A H 0.6749 0.6372 0.2537 0.085 Uiso 1 1 calc R . .
H28B H 0.5632 0.5859 0.1975 0.085 Uiso 1 1 calc R . .
H28C H 0.5647 0.6233 0.2990 0.085 Uiso 1 1 calc R . .
C29 C 0.3545(5) 0.6464(5) 0.4754(4) 0.0244(6) Uani 1 1 d . . .
C30 C 0.4517(5) 0.6164(5) 0.5048(3) 0.0244(6) Uani 1 1 d . . .
H30 H 0.4662 0.5591 0.4784 0.029 Uiso 1 1 calc R . .
C31 C 0.5269(5) 0.6670(5) 0.5703(3) 0.0244(6) Uani 1 1 d . . .
H31 H 0.5903 0.6428 0.5894 0.029 Uiso 1 1 calc R . .
C32 C 0.5118(5) 0.7526(5) 0.6090(3) 0.0244(6) Uani 1 1 d . . .
C33 C 0.4189(5) 0.7859(5) 0.5778(3) 0.0244(6) Uani 1 1 d . . .
H33 H 0.4085 0.8455 0.6019 0.029 Uiso 1 1 calc R . .
C34 C 0.3392(5) 0.7351(5) 0.5120(4) 0.0244(6) Uani 1 1 d . . .
C35 C 0.5941(5) 0.8070(5) 0.6827(4) 0.0362(19) Uani 1 1 d . . .
H35A H 0.5699 0.7938 0.7399 0.054 Uiso 1 1 calc R . .
H35B H 0.6001 0.8741 0.6771 0.054 Uiso 1 1 calc R . .
H35C H 0.6652 0.7883 0.6787 0.054 Uiso 1 1 calc R . .
C36 C 0.2473(5) 0.4991(5) 0.4188(4) 0.0267(7) Uani 1 1 d . . .
C37 C 0.1955(5) 0.4339(5) 0.3461(4) 0.0267(7) Uani 1 1 d . . .
C38 C 0.1667(5) 0.3401(5) 0.3562(4) 0.0267(7) Uani 1 1 d . . .
H38 H 0.1332 0.2988 0.3060 0.032 Uiso 1 1 calc R . .
C39 C 0.1842(5) 0.3033(5) 0.4359(4) 0.0267(7) Uani 1 1 d . . .
C40 C 0.2291(5) 0.3675(5) 0.5081(4) 0.0267(7) Uani 1 1 d . . .
H40 H 0.2388 0.3456 0.5645 0.032 Uiso 1 1 calc R . .
C41 C 0.2595(5) 0.4601(5) 0.5012(4) 0.0267(7) Uani 1 1 d . . .
H41 H 0.2898 0.5004 0.5528 0.032 Uiso 1 1 calc R . .
C42 C 0.1585(6) 0.2012(5) 0.4433(4) 0.0400(19) Uani 1 1 d . . .
H42A H 0.1082 0.1708 0.3920 0.060 Uiso 1 1 calc R . .
H42B H 0.1246 0.1907 0.4973 0.060 Uiso 1 1 calc R . .
H42C H 0.2258 0.1749 0.4455 0.060 Uiso 1 1 calc R . .
C43 C 0.3378(6) 0.9531(5) 0.4479(4) 0.047(2) Uani 1 1 d . . .
H43A H 0.3122 0.9439 0.3846 0.070 Uiso 1 1 calc R . .
H43B H 0.4033 0.9252 0.4591 0.070 Uiso 1 1 calc R . .
H43C H 0.3548 1.0202 0.4675 0.070 Uiso 1 1 calc R . .
C44 C 0.1465(6) 0.9508(6) 0.4839(5) 0.054(2) Uani 1 1 d . . .
H44A H 0.1649 1.0181 0.5021 0.082 Uiso 1 1 calc R . .
H44B H 0.0914 0.9223 0.5190 0.082 Uiso 1 1 calc R . .
H44C H 0.1177 0.9404 0.4213 0.082 Uiso 1 1 calc R . .
C45 C 0.2490(5) 0.9065(5) 0.4986(4) 0.0295(17) Uani 1 1 d . . .
H45 H 0.2764 0.9172 0.5629 0.035 Uiso 1 1 calc R . .
C46 C 0.0685(5) 0.6318(5) 0.5072(4) 0.042(2) Uani 1 1 d . . .
H46A H 0.1247 0.5962 0.5271 0.063 Uiso 1 1 calc R . .
H46B H 0.0516 0.6200 0.4429 0.063 Uiso 1 1 calc R . .
H46C H 0.0026 0.6124 0.5350 0.063 Uiso 1 1 calc R . .
C47 C 0.1402(6) 0.7582(6) 0.6319(4) 0.053(2) Uani 1 1 d . . .
H47A H 0.0769 0.7374 0.6624 0.080 Uiso 1 1 calc R . .
H47B H 0.1632 0.8259 0.6455 0.080 Uiso 1 1 calc R . .
H47C H 0.2000 0.7263 0.6517 0.080 Uiso 1 1 calc R . .
C48 C 0.1096(5) 0.7349(5) 0.5325(4) 0.0302(17) Uani 1 1 d . . .
H48 H 0.0473 0.7676 0.5159 0.036 Uiso 1 1 calc R . .
C49 C 0.1997(7) 0.3230(7) 0.1351(5) 0.070(2) Uani 1 1 d . . .
H49A H 0.2328 0.3028 0.0832 0.104 Uiso 1 1 calc R . .
H49B H 0.1202 0.3113 0.1213 0.104 Uiso 1 1 calc R . .
H49C H 0.2204 0.2881 0.1842 0.104 Uiso 1 1 calc R . .
C50 C 0.3602(6) 0.4424(7) 0.1908(5) 0.070(2) Uani 1 1 d . . .
H50A H 0.3745 0.4101 0.2433 0.104 Uiso 1 1 calc R . .
H50B H 0.3851 0.5097 0.2052 0.104 Uiso 1 1 calc R . .
H50C H 0.3994 0.4193 0.1437 0.104 Uiso 1 1 calc R . .
C51 C 0.2382(6) 0.4236(5) 0.1599(4) 0.0387(19) Uani 1 1 d . . .
H51 H 0.2285 0.4547 0.1045 0.046 Uiso 1 1 calc R . .
C52 C -0.0120(7) 0.4648(7) 0.1151(5) 0.073(3) Uani 1 1 d . . .
H52A H -0.0904 0.4437 0.0992 0.110 Uiso 1 1 calc R . .
H52B H 0.0278 0.4338 0.0730 0.110 Uiso 1 1 calc R . .
H52C H 0.0054 0.5326 0.1136 0.110 Uiso 1 1 calc R . .
C53 C -0.0459(5) 0.4836(6) 0.2724(4) 0.042(2) Uani 1 1 d . . .
H53A H -0.0310 0.5518 0.2733 0.063 Uiso 1 1 calc R . .
H53B H -0.0260 0.4660 0.3315 0.063 Uiso 1 1 calc R . .
H53C H -0.1236 0.4606 0.2541 0.063 Uiso 1 1 calc R . .
C54 C 0.0211(5) 0.4404(5) 0.2074(4) 0.0342(18) Uani 1 1 d . . .
H54 H 0.0068 0.3709 0.2076 0.041 Uiso 1 1 calc R . .
N1 N 0.0707(4) 0.7232(4) 0.2245(3) 0.0326(15) Uani 1 1 d . . .
N2 N 0.2779(4) 0.5933(4) 0.4094(3) 0.0224(13) Uani 1 1 d . . .
P1 P 0.28164(13) 0.77840(13) 0.07589(9) 0.0255(4) Uani 1 1 d . . .
P2 P 0.21964(13) 0.77944(13) 0.46632(10) 0.0244(4) Uani 1 1 d . . .
P3 P 0.16814(14) 0.48459(13) 0.24202(9) 0.0269(4) Uani 1 1 d . . .
Y1 Y 0.23540(5) 0.68389(5) 0.29307(3) 0.02317(19) Uani 1 1 d . . .
Ru1 Ru 0.41169(4) 0.77052(4) 0.18821(3) 0.02429(17) Uani 1 1 d . . .
H1RU H 0.329(5) 0.807(5) 0.256(4) 0.050 Uiso 1 1 d . . .
H2RU H 0.345(5) 0.662(5) 0.195(4) 0.050 Uiso 1 1 d . . .

loop_
_atom_site_aniso_label
_atom_site_aniso_U_11
_atom_site_aniso_U_22
_atom_site_aniso_U_33
_atom_site_aniso_U_23
_atom_site_aniso_U_13
_atom_site_aniso_U_12
C1 0.038(4) 0.039(5) 0.023(3) 0.010(3) -0.003(3) 0.000(4)
C2 0.032(4) 0.025(5) 0.029(4) 0.004(3) -0.011(3) -0.008(3)
C3 0.035(4) 0.074(7) 0.034(4) 0.017(4) 0.010(3) 0.025(5)
C4 0.034(4) 0.065(7) 0.050(4) 0.013(4) 0.017(4) 0.022(4)
C5 0.068(6) 0.070(8) 0.089(6) 0.050(5) 0.032(5) 0.044(6)
C6 0.033(5) 0.159(11) 0.047(5) 0.000(6) -0.008(4) 0.029(6)
C7 0.036(4) 0.023(5) 0.028(3) 0.007(3) 0.012(3) 0.003(3)
C8 0.035(4) 0.031(5) 0.037(4) 0.002(3) 0.003(3) -0.001(4)
C9 0.071(6) 0.035(6) 0.042(4) -0.001(4) -0.004(4) 0.007(5)
C10 0.063(6) 0.037(6) 0.057(5) 0.015(4) 0.003(4) 0.018(5)
C11 0.044(5) 0.056(7) 0.041(4) 0.016(4) -0.003(4) 0.013(5)
C12 0.044(5) 0.042(6) 0.026(3) 0.003(3) 0.003(3) 0.012(4)
C13 0.021(4) 0.048(6) 0.019(3) -0.005(3) -0.005(3) 0.008(4)
C14 0.042(4) 0.047(6) 0.026(4) 0.007(3) 0.003(3) 0.005(4)
C15 0.051(5) 0.086(8) 0.023(4) 0.002(4) 0.008(3) 0.009(5)
C16 0.053(5) 0.092(9) 0.027(4) -0.023(5) 0.008(4) 0.014(5)
C17 0.047(5) 0.060(7) 0.050(5) -0.024(5) -0.001(4) 0.018(5)
C18 0.029(4) 0.038(6) 0.046(4) -0.003(4) -0.001(3) 0.002(4)
C19 0.021(4) 0.029(5) 0.027(3) 0.000(3) -0.003(3) -0.001(3)
C20 0.034(4) 0.042(6) 0.032(4) 0.007(4) -0.003(3) -0.005(4)
C21 0.029(4) 0.069(7) 0.026(4) 0.016(4) -0.003(3) -0.005(4)
C22 0.026(4) 0.083(8) 0.027(4) -0.011(4) 0.005(3) 0.009(4)
C23 0.023(4) 0.018(5) 0.045(4) -0.002(3) -0.004(3) -0.004(3)
C24 0.037(4) 0.062(6) 0.026(4) 0.003(4) -0.009(3) 0.000(4)
C25 0.041(5) 0.034(6) 0.082(6) 0.004(5) -0.015(4) -0.005(4)
C26 0.053(5) 0.104(9) 0.052(5) 0.046(5) -0.010(4) -0.032(5)
C27 0.042(5) 0.140(10) 0.051(5) -0.044(6) 0.001(4) 0.021(6)
C28 0.033(5) 0.051(7) 0.082(6) -0.009(5) -0.005(4) 0.012(4)
C29 0.0294(15) 0.0239(18) 0.0219(13) 0.0067(11) 0.0049(11) 0.0075(13)
C30 0.0294(15) 0.0239(18) 0.0219(13) 0.0067(11) 0.0049(11) 0.0075(13)
C31 0.0294(15) 0.0239(18) 0.0219(13) 0.0067(11) 0.0049(11) 0.0075(13)
C32 0.0294(15) 0.0239(18) 0.0219(13) 0.0067(11) 0.0049(11) 0.0075(13)
C33 0.0294(15) 0.0239(18) 0.0219(13) 0.0067(11) 0.0049(11) 0.0075(13)
C34 0.0294(15) 0.0239(18) 0.0219(13) 0.0067(11) 0.0049(11) 0.0075(13)
C35 0.034(4) 0.040(5) 0.033(4) -0.004(3) -0.001(3) 0.008(4)
C36 0.0281(15) 0.0296(18) 0.0242(12) 0.0066(13) 0.0050(12) 0.0076(14)
C37 0.0281(15) 0.0296(18) 0.0242(12) 0.0066(13) 0.0050(12) 0.0076(14)
C38 0.0281(15) 0.0296(18) 0.0242(12) 0.0066(13) 0.0050(12) 0.0076(14)
C39 0.0281(15) 0.0296(18) 0.0242(12) 0.0066(13) 0.0050(12) 0.0076(14)
C40 0.0281(15) 0.0296(18) 0.0242(12) 0.0066(13) 0.0050(12) 0.0076(14)
C41 0.0281(15) 0.0296(18) 0.0242(12) 0.0066(13) 0.0050(12) 0.0076(14)
C42 0.044(5) 0.026(5) 0.053(4) 0.016(4) 0.012(4) 0.008(4)
C43 0.063(5) 0.020(5) 0.052(4) 0.002(4) 0.006(4) -0.005(4)
C44 0.049(5) 0.034(6) 0.081(6) 0.007(4) -0.003(4) 0.016(4)
C45 0.037(4) 0.023(5) 0.030(3) 0.005(3) 0.004(3) 0.006(3)
C46 0.039(4) 0.043(6) 0.046(4) 0.009(4) 0.014(3) 0.003(4)
C47 0.058(5) 0.072(7) 0.029(4) 0.011(4) 0.018(4) -0.002(5)
C48 0.024(4) 0.038(5) 0.031(3) 0.008(3) 0.010(3) 0.007(3)
C49 0.071(4) 0.076(6) 0.064(4) -0.006(4) 0.027(3) 0.014(4)
C50 0.071(4) 0.076(6) 0.064(4) -0.006(4) 0.027(3) 0.014(4)
C51 0.047(5) 0.039(6) 0.027(4) -0.002(3) 0.013(3) -0.003(4)
C52 0.075(7) 0.084(9) 0.054(5) 0.007(5) -0.016(5) 0.009(6)
C53 0.030(4) 0.055(6) 0.037(4) 0.015(4) -0.003(3) -0.001(4)
C54 0.038(4) 0.034(5) 0.028(3) 0.007(3) -0.001(3) -0.001(4)
N1 0.029(3) 0.047(5) 0.021(3) 0.007(3) 0.003(2) 0.004(3)
N2 0.030(3) 0.022(4) 0.017(2) 0.007(2) 0.002(2) 0.008(3)
P1 0.0273(10) 0.0294(13) 0.0185(8) 0.0050(7) 0.0026(7) -0.0004(9)
P2 0.0283(10) 0.0246(12) 0.0206(8) 0.0038(7) 0.0019(7) 0.0050(8)
P3 0.0337(10) 0.0267(12) 0.0183(8) 0.0041(7) 0.0000(7) 0.0000(9)
Y1 0.0286(4) 0.0239(5) 0.0163(3) 0.0064(3) 0.0010(3) 0.0015(3)
Ru1 0.0281(3) 0.0263(4) 0.0171(3) 0.0041(2) 0.0017(2) 0.0002(3)

loop_
_atom_type_symbol
_atom_type_description
_atom_type_scat_dispersion_real
_atom_type_scat_dispersion_imag
_atom_type_scat_source
C C 0.0033 0.0016 'International Tables Vol C Tables 4.2.6.8 and 6.1.1.4'
H H 0.0000 0.0000 'International Tables Vol C Tables 4.2.6.8 and 6.1.1.4'
N N 0.0061 0.0033 'International Tables Vol C Tables 4.2.6.8 and 6.1.1.4'
P P 0.1023 0.0942 'International Tables Vol C Tables 4.2.6.8 and 6.1.1.4'
Y Y -2.7962 3.5667 'International Tables Vol C Tables 4.2.6.8 and 6.1.1.4'
Ru Ru -1.2594 0.8363 'International Tables Vol C Tables 4.2.6.8 and 6.1.1.4'

loop_
_geom_angle_atom_site_label_1
_geom_angle_atom_site_label_2
_geom_angle_atom_site_label_3
_geom_angle
_geom_angle_site_symmetry_1
_geom_angle_site_symmetry_3
C2 C1 P1 105.0(4) . .
N1 C2 C1 135.4(6) . .
N1 C2 Y1 79.7(4) . .
C1 C2 Y1 138.5(5) . .
N1 C3 C4 105.4(5) . .
N1 C3 C5 109.1(6) . .
C4 C3 C5 110.1(7) . .
N1 C3 C6 110.1(6) . .
C4 C3 C6 109.0(6) . .
C5 C3 C6 112.8(7) . .
C8 C7 C12 117.2(7) . .
C8 C7 P1 119.6(5) . .
C12 C7 P1 123.1(5) . .
C9 C8 C7 121.1(6) . .
C10 C9 C8 119.6(7) . .
C11 C10 C9 121.5(8) . .
C10 C11 C12 119.7(7) . .
C11 C12 C7 120.9(6) . .
C18 C13 C14 118.1(6) . .
C18 C13 P1 117.2(6) . .
C14 C13 P1 124.7(6) . .
C15 C14 C13 119.9(8) . .
C16 C15 C14 121.3(8) . .
C15 C16 C17 119.7(7) . .
C16 C17 C18 119.9(8) . .
C13 C18 C17 121.1(8) . .
C20 C19 C23 108.7(5) . .
C20 C19 C24 125.9(6) . .
C23 C19 C24 124.9(6) . .
C20 C19 Ru1 71.9(4) . .
C23 C19 Ru1 71.2(3) . .
C24 C19 Ru1 128.9(4) . .
C19 C20 C21 107.9(7) . .
C19 C20 C25 124.8(6) . .
C21 C20 C25 126.7(7) . .
C19 C20 Ru1 71.1(4) . .
C21 C20 Ru1 71.7(4) . .
C25 C20 Ru1 129.4(5) . .
C20 C21 C22 108.5(6) . .
C20 C21 C26 125.1(9) . .
C22 C21 C26 126.0(7) . .
C20 C21 Ru1 71.5(4) . .
C22 C21 Ru1 71.1(4) . .
C26 C21 Ru1 129.0(5) . .
C21 C22 C23 107.9(6) . .
C21 C22 C27 127.2(8) . .
C23 C22 C27 124.5(8) . .
C21 C22 Ru1 71.9(4) . .
C23 C22 Ru1 71.0(4) . .
C27 C22 Ru1 129.0(5) . .
C19 C23 C22 107.0(7) . .
C19 C23 C28 125.6(6) . .
C22 C23 C28 127.1(7) . .
C19 C23 Ru1 71.4(4) . .
C22 C23 Ru1 71.4(4) . .
C28 C23 Ru1 127.3(5) . .
C30 C29 N2 121.8(6) . .
C30 C29 C34 117.1(5) . .
N2 C29 C34 121.1(5) . .
C31 C30 C29 122.5(6) . .
C30 C31 C32 121.3(6) . .
C31 C32 C33 117.2(6) . .
C31 C32 C35 120.9(5) . .
C33 C32 C35 121.9(6) . .
C32 C33 C34 123.0(6) . .
C33 C34 C29 118.8(5) . .
C33 C34 P2 123.8(5) . .
C29 C34 P2 117.2(4) . .
N2 C36 C37 121.6(5) . .
N2 C36 C41 123.7(6) . .
C37 C36 C41 114.6(7) . .
C38 C37 C36 121.0(6) . .
C38 C37 P3 123.7(5) . .
C36 C37 P3 115.2(5) . .
C37 C38 C39 123.1(6) . .
C38 C39 C40 116.0(7) . .
C38 C39 C42 121.8(6) . .
C40 C39 C42 122.2(6) . .
C41 C40 C39 122.9(6) . .
C40 C41 C36 122.2(6) . .
C43 C45 C44 110.4(6) . .
C43 C45 P2 110.2(5) . .
C44 C45 P2 111.6(5) . .
C46 C48 C47 112.4(6) . .
C46 C48 P2 111.0(4) . .
C47 C48 P2 113.7(5) . .
C49 C51 C50 110.4(7) . .
C49 C51 P3 118.1(5) . .
C50 C51 P3 108.6(5) . .
C52 C54 C53 109.7(6) . .
C52 C54 P3 110.7(5) . .
C53 C54 P3 109.3(4) . .
C2 N1 C3 130.0(5) . .
C2 N1 Y1 68.9(3) . .
C3 N1 Y1 157.0(4) . .
C36 N2 C29 117.2(5) . .
C36 N2 Y1 131.6(4) . .
C29 N2 Y1 111.0(4) . .
C7 P1 C13 102.7(3) . .
C7 P1 C1 97.5(3) . .
C13 P1 C1 99.2(3) . .
C7 P1 Ru1 118.9(2) . .
C13 P1 Ru1 115.0(2) . .
C1 P1 Ru1 120.1(2) . .
C34 P2 C45 105.5(3) . .
C34 P2 C48 105.2(3) . .
C45 P2 C48 104.4(3) . .
C34 P2 Y1 89.68(18) . .
C45 P2 Y1 126.8(2) . .
C48 P2 Y1 120.6(2) . .
C37 P3 C51 106.3(3) . .
C37 P3 C54 103.8(3) . .
C51 P3 C54 104.3(3) . .
C37 P3 Y1 102.7(2) . .
C51 P3 Y1 120.3(2) . .
C54 P3 Y1 117.8(2) . .
C2 Y1 N2 147.8(2) . .
C2 Y1 N1 31.38(19) . .
N2 Y1 N1 134.55(18) . .
C2 Y1 P3 82.86(18) . .
N2 Y1 P3 67.79(13) . .
N1 Y1 P3 93.91(15) . .
C2 Y1 P2 124.66(18) . .
N2 Y1 P2 68.06(12) . .
N1 Y1 P2 94.55(13) . .
P3 Y1 P2 125.13(5) . .
C2 Y1 Ru1 81.88(18) . .
N2 Y1 Ru1 120.65(12) . .
N1 Y1 Ru1 104.71(13) . .
P3 Y1 Ru1 112.15(4) . .
P2 Y1 Ru1 117.65(4) . .
C23 Ru1 C19 37.4(2) . .
C23 Ru1 C22 37.5(2) . .
C19 Ru1 C22 62.1(2) . .
C23 Ru1 C20 62.3(3) . .
C19 Ru1 C20 36.9(2) . .
C22 Ru1 C20 62.0(3) . .
C23 Ru1 C21 62.2(3) . .
C19 Ru1 C21 61.6(2) . .
C22 Ru1 C21 37.0(3) . .
C20 Ru1 C21 36.8(2) . .
C23 Ru1 P1 142.40(17) . .
C19 Ru1 P1 158.64(19) . .
C22 Ru1 P1 107.56(17) . .
C20 Ru1 P1 122.15(19) . .
C21 Ru1 P1 98.56(17) . .
C23 Ru1 Y1 115.40(19) . .
C19 Ru1 Y1 109.23(17) . .
C22 Ru1 Y1 147.1(3) . .
C20 Ru1 Y1 131.75(17) . .
C21 Ru1 Y1 168.57(18) . .
P1 Ru1 Y1 89.36(5) . .

loop_
_geom_bond_atom_site_label_1
_geom_bond_atom_site_label_2
_geom_bond_distance
_geom_bond_site_symmetry_2
C1 C2 1.489(8) .
C1 P1 1.893(7) .
C2 N1 1.266(8) .
C2 Y1 2.268(6) .
C3 N1 1.507(8) .
C3 C4 1.517(9) .
C3 C5 1.522(11) .
C3 C6 1.528(10) .
C7 C8 1.403(9) .
C7 C12 1.413(8) .
C7 P1 1.839(7) .
C8 C9 1.382(10) .
C9 C10 1.371(9) .
C10 C11 1.363(10) .
C11 C12 1.382(10) .
C13 C18 1.384(10) .
C13 C14 1.393(9) .
C13 P1 1.853(6) .
C14 C15 1.386(9) .
C15 C16 1.356(12) .
C16 C17 1.371(12) .
C17 C18 1.386(9) .
C19 C20 1.412(10) .
C19 C23 1.426(9) .
C19 C24 1.518(8) .
C19 Ru1 2.224(6) .
C20 C21 1.413(9) .
C20 C25 1.497(10) .
C20 Ru1 2.235(7) .
C21 C22 1.419(11) .
C21 C26 1.493(10) .
C21 Ru1 2.239(7) .
C22 C23 1.432(10) .
C22 C27 1.530(9) .
C22 Ru1 2.228(7) .
C23 C28 1.510(10) .
C23 Ru1 2.223(6) .
C29 C30 1.403(8) .
C29 N2 1.403(7) .
C29 C34 1.417(8) .
C30 C31 1.377(8) .
C31 C32 1.385(8) .
C32 C33 1.388(8) .
C32 C35 1.520(8) .
C33 C34 1.410(8) .
C34 P2 1.824(6) .
C36 N2 1.389(8) .
C36 C37 1.427(8) .
C36 C41 1.432(8) .
C37 C38 1.383(9) .
C37 P3 1.837(6) .
C38 C39 1.386(8) .
C39 C40 1.394(8) .
C39 C42 1.486(9) .
C40 C41 1.357(9) .
C43 C45 1.524(9) .
C44 C45 1.533(9) .
C45 P2 1.844(7) .
C46 C48 1.511(10) .
C47 C48 1.528(8) .
C48 P2 1.860(6) .
C49 C51 1.471(11) .
C50 C51 1.527(10) .
C51 P3 1.855(6) .
C52 C54 1.519(9) .
C53 C54 1.528(9) .
C54 P3 1.857(6) .
N1 Y1 2.393(5) .
N2 Y1 2.373(5) .
P1 Ru1 2.2680(16) .
P2 Y1 2.9332(16) .
P3 Y1 2.907(2) .
Y1 Ru1 3.0370(8) .
